data_2219777
loop_
_publ_author_name
'Tabatabaee, Masoumeh'
'Hakimi, Fatemeh'
'Roshani, Mina'
'Mirjalili, Mohammad'
'Kavasi, Hamid Reza'

_publ_section_title
;
 1-(2-Pyridyl)-<i>N</i>,<i>N</i>'-dipyrimidin-2-ylmethanediamine
;
_journal_coeditor_code BQ2098
_journal_issue 11
_journal_name_full 'Acta Crystallographica Section E'
_journal_page_first o2112
_journal_paper_doi 10.1107/S1600536808032583
_journal_volume 64
_journal_year 2008
_chemical_formula_iupac 'C14 H13 N7'
_chemical_formula_moiety 'C14 H13 N7'
_chemical_formula_sum 'C14 H13 N7'
_chemical_formula_weight 279.31
_chemical_name_systematic
;
1-(2-Pyridyl)-N,N'-dipyrimidin-2-ylmethanediamine
;
_space_group_IT_number 14
_symmetry_cell_setting monoclinic
_symmetry_space_group_name_Hall '-P 2yn'
_symmetry_space_group_name_H-M 'P 1 21/n 1'
_atom_sites_solution_hydrogens geom
_atom_sites_solution_primary direct
_atom_sites_solution_secondary difmap
_audit_creation_method SHELXL-97
_cell_angle_alpha 90.00
_cell_angle_beta 97.521(17)
_cell_angle_gamma 90.00
_cell_formula_units_Z 4
_cell_length_a 9.5781(19)
_cell_length_b 9.3543(16)
_cell_length_c 15.975(4)
_cell_measurement_reflns_used 2000
_cell_measurement_temperature 296
_cell_measurement_theta_max 26.77
_cell_measurement_theta_min 2.35
_cell_volume 1419.0(5)
_computing_cell_refinement 'X-AREA (Stoe & Cie, 2005)'
_computing_data_collection 'X-AREA (Stoe & Cie, 2005)'
_computing_data_reduction 'X-RED32 (Stoe & Cie, 2005)'
_computing_molecular_graphics 'ORTEP-3 for Windows (Farrugia, 1997)'
_computing_publication_material 'WinGX (Farrugia, 1999)'
_computing_structure_refinement 'SHELXL97 (Sheldrick, 2008)'
_computing_structure_solution 'SHELXS97 (Sheldrick, 2008)'
_diffrn_ambient_temperature 296
_diffrn_measured_fraction_theta_full 0.993
_diffrn_measured_fraction_theta_max 0.993
_diffrn_measurement_device_type 'Stoe IPDS-II'
_diffrn_measurement_method 'rotation method'
_diffrn_radiation_monochromator graphite
_diffrn_radiation_source 'fine-focus sealed tube'
_diffrn_radiation_type MoK\a
_diffrn_radiation_wavelength 0.71073
_diffrn_reflns_av_R_equivalents 0.0322
_diffrn_reflns_av_sigmaI/netI 0.0203
_diffrn_reflns_limit_h_max 12
_diffrn_reflns_limit_h_min -12
_diffrn_reflns_limit_k_max 11
_diffrn_reflns_limit_k_min -11
_diffrn_reflns_limit_l_max 17
_diffrn_reflns_limit_l_min -20
_diffrn_reflns_number 12281
_diffrn_reflns_theta_full 26.77
_diffrn_reflns_theta_max 26.77
_diffrn_reflns_theta_min 2.35
_diffrn_standards_number 0
_exptl_absorpt_coefficient_mu 0.086
_exptl_absorpt_correction_T_max 0.998
_exptl_absorpt_correction_T_min 0.970
_exptl_absorpt_correction_type numerical
_exptl_absorpt_process_details 'shape of crystal determined optically (Program? reference?)'
_exptl_crystal_colour colorless
_exptl_crystal_density_diffrn 1.307
_exptl_crystal_density_method 'not measured'
_exptl_crystal_description plate
_exptl_crystal_F_000 584
_exptl_crystal_size_max 0.45
_exptl_crystal_size_mid 0.20
_exptl_crystal_size_min 0.05
_refine_diff_density_max 0.147
_refine_diff_density_min -0.164
_refine_ls_extinction_method none
_refine_ls_goodness_of_fit_ref 1.124
_refine_ls_hydrogen_treatment refall
_refine_ls_matrix_type full
_refine_ls_number_parameters 242
_refine_ls_number_reflns 2997
_refine_ls_number_restraints 0
_refine_ls_restrained_S_all 1.124
_refine_ls_R_factor_all 0.0726
_refine_ls_R_factor_gt 0.0576
_refine_ls_shift/su_max 0.002
_refine_ls_shift/su_mean 0.000
_refine_ls_structure_factor_coef Fsqd
_refine_ls_weighting_details 'calc w=1/[\s^2^(Fo^2^)+(0.0555P)^2^+0.3988P] where P=(Fo^2^+2Fc^2^)/3'
_refine_ls_weighting_scheme calc
_refine_ls_wR_factor_gt 0.1325
_refine_ls_wR_factor_ref 0.1404
_reflns_number_gt 2443
_reflns_number_total 2997
_reflns_threshold_expression I>2\s(I)
_cod_data_source_file bq2098.cif
_cod_data_source_block I
_cod_original_sg_symbol_H-M 'P 21/n'
_cod_database_code 2219777
_cod_database_fobs_code 2219777

loop_
_symmetry_equiv_pos_as_xyz
'x, y, z'
'-x+1/2, y+1/2, -z+1/2'
'-x, -y, -z'
'x-1/2, -y-1/2, z-1/2'

loop_
_atom_site_type_symbol
_atom_site_label
_atom_site_fract_x
_atom_site_fract_y
_atom_site_fract_z
_atom_site_U_iso_or_equiv
_atom_site_adp_type
_atom_site_calc_flag
_atom_site_occupancy
C C1 0.9822(4) 0.8397(4) 0.2536(3) 0.1170(12) Uani d 1
H H1 1.065(4) 0.909(5) 0.265(3) 0.172(17) Uiso d 1
C C2 0.9364(4) 0.7672(5) 0.3161(2) 0.1087(12) Uani d 1
H H2 0.973(4) 0.786(4) 0.372(3) 0.149(14) Uiso d 1
C C3 0.8303(4) 0.6738(5) 0.2982(2) 0.1054(12) Uani d 1
H H3 0.783(4) 0.619(4) 0.328(3) 0.141(14) Uiso d 1
C C4 0.7696(3) 0.6561(3) 0.21369(16) 0.0746(7) Uani d 1
H H4 0.702(3) 0.604(3) 0.2000(16) 0.074(8) Uiso d 1
C C5 0.82060(18) 0.7345(2) 0.15391(11) 0.0488(4) Uani d 1
C C6 0.76338(17) 0.7253(2) 0.06118(11) 0.0458(4) Uani d 1
H H6 0.7549(19) 0.821(2) 0.0380(12) 0.048(5) Uiso d 1
C C7 0.87637(17) 0.6815(2) -0.06540(11) 0.0464(4) Uani d 1
C C8 0.8208(3) 0.8159(3) -0.18238(15) 0.0816(8) Uani d 1
H H8 0.753(3) 0.896(3) -0.2127(17) 0.098(8) Uiso d 1
C C9 0.9149(3) 0.7437(3) -0.22277(16) 0.0859(8) Uani d 1
H H9 0.928(3) 0.768(3) -0.2817(19) 0.106(9) Uiso d 1
C C10 0.9855(3) 0.6351(3) -0.17964(14) 0.0745(7) Uani d 1
H H10 1.054(3) 0.577(3) -0.2047(16) 0.086(7) Uiso d 1
C C11 0.50462(17) 0.72192(19) 0.05133(10) 0.0441(4) Uani d 1
C C12 0.3865(2) 0.9233(2) 0.07540(14) 0.0599(5) Uani d 1
H H12 0.394(2) 1.026(3) 0.0921(14) 0.074(7) Uiso d 1
C C13 0.2605(2) 0.8541(3) 0.05806(16) 0.0698(6) Uani d 1
H H13 0.170(3) 0.897(3) 0.0602(16) 0.091(8) Uiso d 1
C C14 0.2664(2) 0.7119(3) 0.03806(16) 0.0681(6) Uani d 1
H H14 0.180(3) 0.652(3) 0.0280(15) 0.078(7) Uiso d 1
N N1 0.9275(2) 0.8262(3) 0.17169(15) 0.0913(7) Uani d 1
N N2 0.86343(15) 0.65215(18) 0.01597(9) 0.0504(4) Uani d 1
H H2B 0.915(2) 0.583(2) 0.0422(13) 0.058(6) Uiso d 1
N N3 0.7991(2) 0.7869(2) -0.10338(11) 0.0681(5) Uani d 1
N N4 0.96897(16) 0.59970(18) -0.10065(10) 0.0565(4) Uani d 1
N N5 0.62782(15) 0.65417(19) 0.04528(11) 0.0523(4) Uani d 1
H H5B 0.623(2) 0.575(2) 0.0285(13) 0.055(6) Uiso d 1
N N6 0.51088(15) 0.85980(16) 0.07449(10) 0.0505(4) Uani d 1
N N7 0.38702(15) 0.64257(18) 0.03335(11) 0.0569(4) Uani d 1

loop_
_atom_site_aniso_label
_atom_site_aniso_U_11
_atom_site_aniso_U_22
_atom_site_aniso_U_33
_atom_site_aniso_U_12
_atom_site_aniso_U_13
_atom_site_aniso_U_23
C1 0.116(3) 0.121(3) 0.100(3) -0.013(2) -0.041(2) -0.015(2)
C2 0.116(3) 0.145(3) 0.0593(18) 0.041(2) -0.0115(17) -0.023(2)
C3 0.108(2) 0.148(3) 0.0659(18) 0.040(2) 0.0316(17) 0.026(2)
C4 0.0699(15) 0.0954(18) 0.0600(14) 0.0035(14) 0.0142(11) 0.0109(12)
C5 0.0422(9) 0.0545(10) 0.0499(10) 0.0134(8) 0.0070(7) -0.0050(8)
C6 0.0405(8) 0.0518(10) 0.0466(9) 0.0107(7) 0.0112(7) -0.0019(8)
C7 0.0407(8) 0.0538(10) 0.0455(9) 0.0083(7) 0.0090(7) -0.0013(7)
C8 0.1015(18) 0.0871(17) 0.0587(13) 0.0359(15) 0.0206(12) 0.0189(12)
C9 0.112(2) 0.0959(19) 0.0560(13) 0.0323(16) 0.0355(13) 0.0144(12)
C10 0.0840(15) 0.0874(16) 0.0574(13) 0.0288(13) 0.0289(11) -0.0031(11)
C11 0.0417(9) 0.0548(10) 0.0366(8) 0.0108(7) 0.0072(6) -0.0032(7)
C12 0.0564(11) 0.0512(11) 0.0751(14) 0.0147(9) 0.0204(10) -0.0017(10)
C13 0.0472(11) 0.0715(14) 0.0916(16) 0.0217(10) 0.0126(10) -0.0089(12)
C14 0.0410(10) 0.0758(15) 0.0865(16) 0.0063(10) 0.0041(9) -0.0215(12)
N1 0.0819(14) 0.0997(16) 0.0858(15) -0.0169(13) -0.0136(11) 0.0007(12)
N2 0.0471(8) 0.0599(10) 0.0458(8) 0.0211(7) 0.0127(6) 0.0045(7)
N3 0.0792(12) 0.0745(12) 0.0535(10) 0.0336(10) 0.0197(8) 0.0095(8)
N4 0.0549(9) 0.0641(10) 0.0533(9) 0.0174(8) 0.0173(7) -0.0023(7)
N5 0.0394(8) 0.0528(10) 0.0648(10) 0.0093(7) 0.0066(6) -0.0165(8)
N6 0.0480(8) 0.0486(8) 0.0575(9) 0.0088(7) 0.0162(7) -0.0010(7)
N7 0.0406(8) 0.0603(10) 0.0690(11) 0.0080(7) 0.0041(7) -0.0189(8)

loop_
_atom_type_symbol
_atom_type_description
_atom_type_scat_dispersion_real
_atom_type_scat_dispersion_imag
_atom_type_scat_source
C C 0.0033 0.0016 'International Tables Vol C Tables 4.2.6.8 and 6.1.1.4'
H H 0.0000 0.0000 'International Tables Vol C Tables 4.2.6.8 and 6.1.1.4'
N N 0.0061 0.0033 'International Tables Vol C Tables 4.2.6.8 and 6.1.1.4'
O O 0.0106 0.0060 'International Tables Vol C Tables 4.2.6.8 and 6.1.1.4'

loop_
_geom_angle_atom_site_label_1
_geom_angle_atom_site_label_2
_geom_angle_atom_site_label_3
_geom_angle
C2 C1 N1 123.8(4)
C2 C1 H1 121(2)
N1 C1 H1 115(2)
C1 C2 C3 119.2(3)
C1 C2 H2 120(3)
C3 C2 H2 120(2)
C2 C3 C4 119.1(3)
C2 C3 H3 135(3)
C4 C3 H3 106(3)
C5 C4 C3 118.3(3)
C5 C4 H4 118.9(18)
C3 C4 H4 122.7(18)
N1 C5 C4 122.5(2)
N1 C5 C6 114.40(18)
C4 C5 C6 123.1(2)
N2 C6 N5 109.37(15)
N2 C6 C5 109.70(14)
N5 C6 C5 113.47(15)
N2 C6 H6 105.9(11)
N5 C6 H6 109.2(11)
C5 C6 H6 108.9(11)
N3 C7 N4 125.93(16)
N3 C7 N2 118.29(15)
N4 C7 N2 115.78(16)
N3 C8 C9 123.0(2)
N3 C8 H8 114.3(15)
C9 C8 H8 122.5(15)
C8 C9 C10 116.7(2)
C8 C9 H9 120.8(17)
C10 C9 H9 122.4(17)
N4 C10 C9 123.6(2)
N4 C10 H10 114.7(15)
C9 C10 H10 121.8(15)
N6 C11 N7 126.46(15)
N6 C11 N5 117.52(16)
N7 C11 N5 116.02(16)
N6 C12 C13 123.62(19)
N6 C12 H12 113.6(13)
C13 C12 H12 122.7(13)
C12 C13 C14 116.41(18)
C12 C13 H13 124.8(16)
C14 C13 H13 118.7(16)
N7 C14 C13 123.1(2)
N7 C14 H14 115.2(14)
C13 C14 H14 121.6(14)
C5 N1 C1 117.0(3)
C7 N2 C6 122.37(15)
C7 N2 H2B 119.2(13)
C6 N2 H2B 118.4(13)
C7 N3 C8 115.86(17)
C10 N4 C7 114.85(17)
C11 N5 C6 122.74(16)
C11 N5 H5B 117.0(15)
C6 N5 H5B 120.0(15)
C12 N6 C11 115.09(17)
C14 N7 C11 115.17(17)

loop_
_geom_bond_atom_site_label_1
_geom_bond_atom_site_label_2
_geom_bond_distance
C1 C2 1.327(6)
C1 N1 1.350(4)
C1 H1 1.03(4)
C2 C3 1.343(6)
C2 H2 0.93(4)
C3 C4 1.408(4)
C3 H3 0.87(4)
C4 C5 1.346(3)
C4 H4 0.82(2)
C5 N1 1.338(3)
C5 C6 1.513(3)
C6 N2 1.446(2)
C6 N5 1.452(2)
C6 H6 0.97(2)
C7 N3 1.331(2)
C7 N4 1.349(2)
C7 N2 1.350(2)
C8 N3 1.334(3)
C8 C9 1.355(3)
C8 H8 1.07(3)
C9 C10 1.357(4)
C9 H9 0.99(3)
C10 N4 1.334(3)
C10 H10 0.98(3)
C11 N6 1.341(2)
C11 N7 1.348(2)
C11 N5 1.354(2)
C12 N6 1.333(2)
C12 C13 1.366(3)
C12 H12 1.00(2)
C13 C14 1.371(3)
C13 H13 0.96(3)
C14 N7 1.335(2)
C14 H14 1.00(2)
N2 H2B 0.89(2)
N5 H5B 0.79(2)

loop_
_geom_hbond_atom_site_label_D
_geom_hbond_atom_site_label_H
_geom_hbond_atom_site_label_A
_geom_hbond_site_symmetry_A
_geom_hbond_distance_DH
_geom_hbond_distance_HA
_geom_hbond_distance_DA
_geom_hbond_angle_DHA
_geom_hbond_publ_flag
N2 H2B N4 3_765 0.885(19) 2.181(19) 3.064(2) 175.3(19) yes
N5 H5B N7 3_665 0.787(19) 2.259(19) 3.042(3) 174(2) yes
C4 H4 N5 . 0.82(3) 2.53(3) 2.851(3) 105(2) yes
C6 H6 N3 . 0.968(19) 2.373(19) 2.756(3) 102.9(13) yes
C12 H12 N3 3_675 1.00(3) 2.57(2) 3.304(3) 130.4(15) yes
C9 H9 Cg1 4_675 0.99(3) 2.62(3) 3.532(3) 154(3) yes

loop_
_geom_torsion_atom_site_label_1
_geom_torsion_atom_site_label_2
_geom_torsion_atom_site_label_3
_geom_torsion_atom_site_label_4
_geom_torsion
N1 C1 C2 C3 0.4(6)
C1 C2 C3 C4 -0.5(5)
C2 C3 C4 C5 -0.3(5)
C3 C4 C5 N1 1.1(4)
C3 C4 C5 C6 -179.6(2)
N1 C5 C6 N2 71.8(2)
C4 C5 C6 N2 -107.6(2)
N1 C5 C6 N5 -165.58(18)
C4 C5 C6 N5 15.0(3)
N3 C8 C9 C10 1.8(5)
C8 C9 C10 N4 -1.6(5)
N6 C12 C13 C14 -0.7(4)
C12 C13 C14 N7 -1.5(4)
C4 C5 N1 C1 -1.1(4)
C6 C5 N1 C1 179.5(3)
C2 C1 N1 C5 0.4(5)
N3 C7 N2 C6 3.6(3)
N4 C7 N2 C6 -176.73(17)
N5 C6 N2 C7 85.7(2)
C5 C6 N2 C7 -149.27(18)
N4 C7 N3 C8 -2.7(3)
N2 C7 N3 C8 176.9(2)
C9 C8 N3 C7 0.2(4)
C9 C10 N4 C7 -0.6(4)
N3 C7 N4 C10 2.9(3)
N2 C7 N4 C10 -176.74(19)
N6 C11 N5 C6 -1.2(3)
N7 C11 N5 C6 178.94(16)
N2 C6 N5 C11 -154.94(16)
C5 C6 N5 C11 82.2(2)
C13 C12 N6 C11 2.9(3)
N7 C11 N6 C12 -3.3(3)
N5 C11 N6 C12 176.80(17)
C13 C14 N7 C11 1.2(3)
N6 C11 N7 C14 1.4(3)
N5 C11 N7 C14 -178.76(18)

loop_
_cod_related_entry_id
_cod_related_entry_database
_cod_related_entry_code
1 ChemSpider 24740925
